data_1511946
loop_
_publ_author_name
'Cai, Shengxin'
'Luan, Yepeng'
'Kong, Xianglan'
'Zhu, Tianjiao'
'Gu, Qianqun'
'Li, Dehai'

_publ_section_title
;
 Isolation and Photoinduced Conversion of 6-epi-Stephacidins
 fromAspergillus taichungensis
;
_journal_issue 9
_journal_name_full 'Organic Letters'
_journal_page_first 2168
_journal_paper_doi 10.1021/ol400694h
_journal_volume 15
_journal_year 2013
_chemical_formula_sum 'C27 H33 N3 O4'
_chemical_formula_weight 463.56
_chemical_name_systematic
; 
 ? 
;
_space_group_IT_number 4
_symmetry_cell_setting monoclinic
_symmetry_space_group_name_Hall 'P 2yb'
_symmetry_space_group_name_H-M 'P 1 21 1'
_atom_sites_solution_hydrogens geom
_atom_sites_solution_primary direct
_atom_sites_solution_secondary difmap
_audit_creation_method SHELXL-97
_cell_angle_alpha 90.00
_cell_angle_beta 108.5880(10)
_cell_angle_gamma 90.00
_cell_formula_units_Z 2
_cell_length_a 10.8673(11)
_cell_length_b 8.4827(7)
_cell_length_c 13.5712(13)
_cell_measurement_reflns_used 2084
_cell_measurement_temperature 298(2)
_cell_measurement_theta_max 22.066
_cell_measurement_theta_min 2.877
_cell_volume 1185.79(19)
_computing_cell_refinement 'Bruker SMART'
_computing_data_collection 'Bruker SMART'
_computing_data_reduction 'Bruker SAINT'
_computing_molecular_graphics 'Bruker SHELXTL'
_computing_publication_material 'Bruker SHELXTL'
_computing_structure_refinement 'SHELXL-97 (Sheldrick, 1997)'
_computing_structure_solution 'SHELXS-97 (Sheldrick, 1990)'
_diffrn_ambient_temperature 298(2)
_diffrn_measured_fraction_theta_full 0.996
_diffrn_measured_fraction_theta_max 0.996
_diffrn_measurement_device_type 'CCD area detector'
_diffrn_measurement_method 'phi and omega scans'
_diffrn_radiation_monochromator graphite
_diffrn_radiation_source 'fine-focus sealed tube'
_diffrn_radiation_type MoK\a
_diffrn_radiation_wavelength 0.71073
_diffrn_reflns_av_R_equivalents 0.0503
_diffrn_reflns_av_sigmaI/netI 0.0452
_diffrn_reflns_limit_h_max 11
_diffrn_reflns_limit_h_min -12
_diffrn_reflns_limit_k_max 9
_diffrn_reflns_limit_k_min -10
_diffrn_reflns_limit_l_max 13
_diffrn_reflns_limit_l_min -16
_diffrn_reflns_number 5943
_diffrn_reflns_theta_full 25.01
_diffrn_reflns_theta_max 25.01
_diffrn_reflns_theta_min 2.88
_exptl_absorpt_coefficient_mu 0.088
_exptl_absorpt_correction_T_max 0.9759
_exptl_absorpt_correction_T_min 0.9658
_exptl_absorpt_correction_type multi-scan
_exptl_absorpt_process_details sadabs
_exptl_crystal_density_diffrn 1.298
_exptl_crystal_density_method 'not measured'
_exptl_crystal_F_000 496
_exptl_crystal_size_max 0.40
_exptl_crystal_size_mid 0.30
_exptl_crystal_size_min 0.28
_refine_diff_density_max 0.669
_refine_diff_density_min -0.241
_refine_diff_density_rms 0.048
_refine_ls_abs_structure_details 'Flack H D (1983), Acta Cryst. A39, 876-881'
_refine_ls_abs_structure_Flack 10(10)
_refine_ls_extinction_method none
_refine_ls_goodness_of_fit_ref 1.060
_refine_ls_hydrogen_treatment mixed
_refine_ls_matrix_type full
_refine_ls_number_parameters 312
_refine_ls_number_reflns 2231
_refine_ls_number_restraints 1
_refine_ls_restrained_S_all 1.060
_refine_ls_R_factor_all 0.0760
_refine_ls_R_factor_gt 0.0530
_refine_ls_shift/su_max 0.001
_refine_ls_shift/su_mean 0.000
_refine_ls_structure_factor_coef Fsqd
_refine_ls_weighting_details 'calc w=1/[\s^2^(Fo^2^)+(0.0777P)^2^+0.7027P] where P=(Fo^2^+2Fc^2^)/3'
_refine_ls_weighting_scheme calc
_refine_ls_wR_factor_gt 0.1325
_refine_ls_wR_factor_ref 0.1571
_reflns_number_gt 1698
_reflns_number_total 2231
_reflns_threshold_expression >2sigma(I)
_cod_data_source_file ol400694h_si_002.cif
_cod_data_source_block 110112f
_cod_depositor_comments
;
The following automatic conversions were performed:

'_symmetry_cell_setting' value 'Monoclinic' changed to 'monoclinic'
according to /home/saulius/struct/CIF-dictionaries/cif_core.dic
dictionary named 'cif_core.dic' version 2.4.2 from 2011-04-26.

Automatic conversion script
Id: cif_fix_values 1891 2012-01-12 08:04:46Z andrius 
;
_cod_original_sg_symbol_H-M P2(1)
_cod_database_code 1511946

loop_
_symmetry_equiv_pos_as_xyz
'x, y, z'
'-x, y+1/2, -z'

loop_
_atom_site_label
_atom_site_type_symbol
_atom_site_fract_x
_atom_site_fract_y
_atom_site_fract_z
_atom_site_U_iso_or_equiv
_atom_site_adp_type
_atom_site_occupancy
_atom_site_symmetry_multiplicity
_atom_site_calc_flag
_atom_site_refinement_flags
N1 N 0.2934(4) 0.5373(5) 0.1636(3) 0.0382(10) Uani 1 1 d .
H1 H 0.3046 0.4904 0.1110 0.046 Uiso 1 1 calc R
N2 N 0.7577(4) 0.7006(6) 0.5805(3) 0.0464(11) Uani 1 1 d .
N3 N 0.6029(4) 0.8552(5) 0.4165(3) 0.0434(10) Uani 1 1 d .
H3 H 0.5497 0.9299 0.3885 0.052 Uiso 1 1 calc R
O1 O -0.1724(3) 0.6442(4) 0.0592(3) 0.0451(9) Uani 1 1 d .
O2 O 0.5810(4) 0.6372(5) 0.6273(3) 0.0519(9) Uani 1 1 d .
O3 O 0.7840(4) 0.9860(6) 0.4105(4) 0.0739(14) Uani 1 1 d .
O4 O 0.6695(4) 0.9228(6) 0.0313(3) 0.0697(12) Uani 1 1 d .
H4 H 0.7168 0.8451 0.0434 0.084 Uiso 1 1 calc R
C1 C -0.2088(5) 0.5173(7) -0.0191(4) 0.0452(12) Uani 1 1 d .
C2 C -0.1001(5) 0.4867(7) -0.0616(4) 0.0463(13) Uani 1 1 d .
H2 H -0.1193 0.4499 -0.1294 0.056 Uiso 1 1 calc R
C3 C 0.0223(5) 0.5104(7) -0.0059(4) 0.0441(12) Uani 1 1 d .
H3A H 0.0886 0.4866 -0.0331 0.053 Uiso 1 1 calc R
C4 C 0.0523(4) 0.5746(6) 0.0992(4) 0.0366(11) Uani 1 1 d .
C5 C 0.1766(4) 0.5852(6) 0.1716(3) 0.0350(10) Uani 1 1 d .
C6 C 0.1998(4) 0.6561(6) 0.2694(3) 0.0360(10) Uani 1 1 d .
C7 C 0.0960(5) 0.7195(6) 0.2958(4) 0.0405(12) Uani 1 1 d .
H7 H 0.1098 0.7673 0.3601 0.049 Uiso 1 1 calc R
C8 C -0.0273(4) 0.7104(7) 0.2250(4) 0.0421(12) Uani 1 1 d .
H8 H -0.0972 0.7524 0.2418 0.051 Uiso 1 1 calc R
C9 C -0.0479(4) 0.6395(6) 0.1293(4) 0.0380(11) Uani 1 1 d .
C10 C 0.6319(5) 0.6779(6) 0.5630(4) 0.0401(12) Uani 1 1 d .
C11 C 0.5576(4) 0.7048(6) 0.4463(4) 0.0388(11) Uani 1 1 d .
C12 C 0.4117(4) 0.7073(7) 0.4261(4) 0.0407(11) Uani 1 1 d .
H12A H 0.3913 0.6420 0.4775 0.049 Uiso 1 1 calc R
H12B H 0.3848 0.8143 0.4342 0.049 Uiso 1 1 calc R
C13 C 0.3365(4) 0.6490(6) 0.3193(3) 0.0360(10) Uani 1 1 d .
C14 C 0.3906(4) 0.5772(6) 0.2546(3) 0.0352(11) Uani 1 1 d .
C15 C 0.5323(4) 0.5541(6) 0.2693(3) 0.0357(11) Uani 1 1 d .
C16 C 0.6044(4) 0.5695(6) 0.3880(4) 0.0367(11) Uani 1 1 d .
H16 H 0.5883 0.4708 0.4193 0.044 Uiso 1 1 calc R
C17 C 0.7544(5) 0.5840(7) 0.4168(4) 0.0469(13) Uani 1 1 d .
H17A H 0.7952 0.4881 0.4508 0.056 Uiso 1 1 calc R
H17B H 0.7779 0.5982 0.3542 0.056 Uiso 1 1 calc R
C18 C 0.8023(5) 0.7254(7) 0.4899(4) 0.0461(13) Uani 1 1 d .
C19 C 0.9487(5) 0.7433(8) 0.5374(4) 0.0582(16) Uani 1 1 d .
H19A H 0.9927 0.6473 0.5287 0.070 Uiso 1 1 calc R
H19B H 0.9800 0.8297 0.5050 0.070 Uiso 1 1 calc R
C20 C 0.9714(6) 0.7760(12) 0.6490(5) 0.087(2) Uani 1 1 d .
H20A H 0.9716 0.8888 0.6608 0.105 Uiso 1 1 calc R
H20B H 1.0548 0.7336 0.6905 0.105 Uiso 1 1 calc R
C21 C 0.8627(5) 0.6982(9) 0.6791(4) 0.0597(15) Uani 1 1 d .
H21A H 0.8852 0.5913 0.7037 0.072 Uiso 1 1 calc R
H21B H 0.8407 0.7583 0.7320 0.072 Uiso 1 1 calc R
C22 C 0.7317(5) 0.8705(7) 0.4352(4) 0.0493(13) Uani 1 1 d .
C23 C -0.3280(6) 0.5790(10) -0.1013(5) 0.0732(19) Uani 1 1 d .
H23A H -0.3970 0.5921 -0.0720 0.110 Uiso 1 1 calc R
H23B H -0.3544 0.5054 -0.1579 0.110 Uiso 1 1 calc R
H23C H -0.3086 0.6787 -0.1263 0.110 Uiso 1 1 calc R
C24 C -0.2370(7) 0.3728(9) 0.0337(5) 0.0679(18) Uani 1 1 d .
H24A H -0.1643 0.3504 0.0943 0.102 Uiso 1 1 calc R
H24B H -0.2519 0.2851 -0.0132 0.102 Uiso 1 1 calc R
H24C H -0.3128 0.3906 0.0540 0.102 Uiso 1 1 calc R
C25 C 0.5721(5) 0.6748(7) 0.2010(4) 0.0489(14) Uani 1 1 d .
H25A H 0.5202 0.6598 0.1297 0.073 Uiso 1 1 calc R
H25B H 0.6620 0.6606 0.2078 0.073 Uiso 1 1 calc R
H25C H 0.5588 0.7794 0.2226 0.073 Uiso 1 1 calc R
C26 C 0.5596(5) 0.3881(7) 0.2360(4) 0.0474(13) Uani 1 1 d .
H26A H 0.5301 0.3108 0.2750 0.071 Uiso 1 1 calc R
H26B H 0.6512 0.3756 0.2489 0.071 Uiso 1 1 calc R
H26C H 0.5146 0.3741 0.1632 0.071 Uiso 1 1 calc R
C27 C 0.6958(9) 1.0199(13) 0.1285(9) 0.128(4) Uani 1 1 d .
H27A H 0.7841 1.0559 0.1500 0.192 Uiso 1 1 calc R
H27B H 0.6817 0.9567 0.1826 0.192 Uiso 1 1 calc R
H27C H 0.6384 1.1090 0.1150 0.192 Uiso 1 1 calc R

loop_
_atom_site_aniso_label
_atom_site_aniso_U_11
_atom_site_aniso_U_22
_atom_site_aniso_U_33
_atom_site_aniso_U_23
_atom_site_aniso_U_13
_atom_site_aniso_U_12
N1 0.037(2) 0.044(2) 0.034(2) -0.0059(19) 0.0121(17) 0.0004(18)
N2 0.037(2) 0.056(3) 0.040(2) 0.001(2) 0.0037(18) -0.002(2)
N3 0.036(2) 0.040(2) 0.051(2) 0.003(2) 0.0089(19) 0.0025(19)
O1 0.0349(18) 0.045(2) 0.0492(19) -0.0072(18) 0.0052(15) 0.0029(16)
O2 0.057(2) 0.060(2) 0.0389(18) -0.0057(19) 0.0159(17) -0.0092(19)
O3 0.057(3) 0.067(3) 0.093(3) 0.025(3) 0.016(2) -0.017(2)
O4 0.084(3) 0.065(3) 0.064(3) 0.017(2) 0.029(2) 0.016(2)
C1 0.042(3) 0.047(3) 0.042(3) -0.007(2) 0.006(2) 0.000(2)
C2 0.047(3) 0.049(3) 0.040(3) -0.003(3) 0.010(2) 0.000(3)
C3 0.042(3) 0.050(3) 0.041(3) -0.004(3) 0.014(2) 0.000(2)
C4 0.035(3) 0.035(2) 0.038(2) -0.001(2) 0.010(2) -0.002(2)
C5 0.033(2) 0.034(2) 0.037(2) -0.001(2) 0.011(2) 0.001(2)
C6 0.037(2) 0.036(3) 0.035(2) 0.001(2) 0.011(2) -0.002(2)
C7 0.042(3) 0.044(3) 0.037(2) -0.006(2) 0.014(2) -0.002(2)
C8 0.035(3) 0.043(3) 0.049(3) -0.007(3) 0.014(2) 0.001(2)
C9 0.033(3) 0.035(2) 0.043(2) -0.002(2) 0.009(2) -0.001(2)
C10 0.042(3) 0.039(3) 0.037(3) -0.004(2) 0.011(2) -0.003(2)
C11 0.036(3) 0.039(3) 0.040(3) 0.000(2) 0.009(2) -0.003(2)
C12 0.035(3) 0.045(3) 0.041(3) -0.006(2) 0.011(2) -0.005(2)
C13 0.035(2) 0.036(2) 0.038(2) -0.006(2) 0.012(2) -0.003(2)
C14 0.035(3) 0.036(3) 0.034(2) 0.001(2) 0.011(2) -0.004(2)
C15 0.032(2) 0.040(3) 0.036(2) 0.001(2) 0.013(2) -0.001(2)
C16 0.034(3) 0.039(3) 0.038(2) 0.001(2) 0.013(2) 0.000(2)
C17 0.041(3) 0.050(3) 0.046(3) 0.000(3) 0.010(2) 0.003(2)
C18 0.038(3) 0.053(3) 0.046(3) 0.001(3) 0.011(2) -0.004(3)
C19 0.038(3) 0.063(4) 0.070(4) -0.002(3) 0.012(3) -0.003(3)
C20 0.056(4) 0.110(7) 0.080(5) -0.014(5) -0.001(4) -0.010(4)
C21 0.054(3) 0.065(4) 0.047(3) -0.001(3) -0.002(3) 0.001(3)
C22 0.043(3) 0.050(3) 0.052(3) 0.000(3) 0.011(3) -0.007(3)
C23 0.051(4) 0.089(5) 0.066(4) -0.012(4) -0.001(3) 0.005(4)
C24 0.076(4) 0.065(4) 0.070(4) -0.013(4) 0.034(3) -0.017(3)
C25 0.045(3) 0.056(4) 0.046(3) 0.009(3) 0.016(2) -0.005(3)
C26 0.044(3) 0.049(3) 0.052(3) -0.007(3) 0.019(2) 0.002(3)
C27 0.117(8) 0.091(7) 0.181(11) 0.045(8) 0.054(8) 0.002(6)

loop_
_atom_type_symbol
_atom_type_description
_atom_type_scat_dispersion_real
_atom_type_scat_dispersion_imag
_atom_type_scat_source
C C 0.0033 0.0000 'International Tables Vol C Tables 4.2.6.8 and 6.1.1.4'
H H 0.0000 0.0000 'International Tables Vol C Tables 4.2.6.8 and 6.1.1.4'
N N 0.0061 0.0000 'International Tables Vol C Tables 4.2.6.8 and 6.1.1.4'
O O 0.0106 0.0000 'International Tables Vol C Tables 4.2.6.8 and 6.1.1.4'

loop_
_geom_angle_atom_site_label_1
_geom_angle_atom_site_label_2
_geom_angle_atom_site_label_3
_geom_angle
C5 N1 C14 108.6(4)
C5 N1 H1 125.7
C14 N1 H1 125.7
C10 N2 C21 128.6(4)
C10 N2 C18 117.9(4)
C21 N2 C18 113.5(4)
C22 N3 C11 116.8(4)
C22 N3 H3 121.6
C11 N3 H3 121.6
C9 O1 C1 117.0(4)
C27 O4 H4 109.5
O1 C1 C2 109.9(4)
O1 C1 C24 107.5(4)
C2 C1 C24 110.5(5)
O1 C1 C23 104.4(5)
C2 C1 C23 111.9(5)
C24 C1 C23 112.3(5)
C3 C2 C1 122.0(5)
C3 C2 H2 119.0
C1 C2 H2 119.0
C2 C3 C4 119.0(4)
C2 C3 H3A 120.5
C4 C3 H3A 120.5
C9 C4 C5 116.0(4)
C9 C4 C3 118.8(4)
C5 C4 C3 125.1(4)
N1 C5 C4 129.7(4)
N1 C5 C6 108.1(4)
C4 C5 C6 122.2(4)
C7 C6 C5 119.4(4)
C7 C6 C13 134.5(4)
C5 C6 C13 106.0(4)
C8 C7 C6 119.0(4)
C8 C7 H7 120.5
C6 C7 H7 120.5
C7 C8 C9 120.6(4)
C7 C8 H8 119.7
C9 C8 H8 119.7
C8 C9 O1 117.6(4)
C8 C9 C4 122.7(4)
O1 C9 C4 119.5(4)
O2 C10 N2 126.2(5)
O2 C10 C11 124.4(4)
N2 C10 C11 109.4(4)
N3 C11 C12 111.1(4)
N3 C11 C10 107.3(4)
C12 C11 C10 111.1(4)
N3 C11 C16 107.8(3)
C12 C11 C16 114.0(4)
C10 C11 C16 105.1(4)
C13 C12 C11 112.6(4)
C13 C12 H12A 109.1
C11 C12 H12A 109.1
C13 C12 H12B 109.1
C11 C12 H12B 109.1
H12A C12 H12B 107.8
C14 C13 C6 108.4(4)
C14 C13 C12 124.2(4)
C6 C13 C12 127.5(4)
C13 C14 N1 108.9(4)
C13 C14 C15 127.9(4)
N1 C14 C15 123.0(4)
C14 C15 C25 107.9(4)
C14 C15 C26 111.5(4)
C25 C15 C26 108.4(4)
C14 C15 C16 106.5(3)
C25 C15 C16 115.1(4)
C26 C15 C16 107.5(4)
C17 C16 C15 114.1(4)
C17 C16 C11 107.4(4)
C15 C16 C11 116.5(4)
C17 C16 H16 106.0
C15 C16 H16 106.0
C11 C16 H16 106.0
C18 C17 C16 109.6(4)
C18 C17 H17A 109.7
C16 C17 H17A 109.7
C18 C17 H17B 109.7
C16 C17 H17B 109.7
H17A C17 H17B 108.2
N2 C18 C22 106.0(4)
N2 C18 C19 103.8(4)
C22 C18 C19 115.1(5)
N2 C18 C17 107.0(4)
C22 C18 C17 107.7(4)
C19 C18 C17 116.4(5)
C20 C19 C18 105.2(5)
C20 C19 H19A 110.7
C18 C19 H19A 110.7
C20 C19 H19B 110.7
C18 C19 H19B 110.7
H19A C19 H19B 108.8
C19 C20 C21 107.7(5)
C19 C20 H20A 110.2
C21 C20 H20A 110.2
C19 C20 H20B 110.2
C21 C20 H20B 110.2
H20A C20 H20B 108.5
N2 C21 C20 101.3(5)
N2 C21 H21A 111.5
C20 C21 H21A 111.5
N2 C21 H21B 111.5
C20 C21 H21B 111.5
H21A C21 H21B 109.3
O3 C22 N3 124.6(5)
O3 C22 C18 125.1(5)
N3 C22 C18 110.4(5)
C1 C23 H23A 109.5
C1 C23 H23B 109.5
H23A C23 H23B 109.5
C1 C23 H23C 109.5
H23A C23 H23C 109.5
H23B C23 H23C 109.5
C1 C24 H24A 109.5
C1 C24 H24B 109.5
H24A C24 H24B 109.5
C1 C24 H24C 109.5
H24A C24 H24C 109.5
H24B C24 H24C 109.5
C15 C25 H25A 109.5
C15 C25 H25B 109.5
H25A C25 H25B 109.5
C15 C25 H25C 109.5
H25A C25 H25C 109.5
H25B C25 H25C 109.5
C15 C26 H26A 109.5
C15 C26 H26B 109.5
H26A C26 H26B 109.5
C15 C26 H26C 109.5
H26A C26 H26C 109.5
H26B C26 H26C 109.5
O4 C27 H27A 109.5
O4 C27 H27B 109.5
H27A C27 H27B 109.5
O4 C27 H27C 109.5
H27A C27 H27C 109.5
H27B C27 H27C 109.5

loop_
_geom_bond_atom_site_label_1
_geom_bond_atom_site_label_2
_geom_bond_distance
N1 C5 1.369(6)
N1 C14 1.387(6)
N1 H1 0.8600
N2 C10 1.325(6)
N2 C21 1.456(6)
N2 C18 1.473(6)
N3 C22 1.347(6)
N3 C11 1.470(7)
N3 H3 0.8600
O1 C9 1.385(5)
O1 C1 1.475(6)
O2 C10 1.222(6)
O3 C22 1.231(7)
O4 C27 1.503(12)
O4 H4 0.8200
C1 C2 1.494(7)
C1 C24 1.499(9)
C1 C23 1.508(8)
C2 C3 1.319(7)
C2 H2 0.9300
C3 C4 1.463(7)
C3 H3A 0.9300
C4 C9 1.393(6)
C4 C5 1.398(7)
C5 C6 1.405(6)
C6 C7 1.395(7)
C6 C13 1.425(6)
C7 C8 1.380(7)
C7 H7 0.9300
C8 C9 1.383(7)
C8 H8 0.9300
C10 C11 1.550(6)
C11 C12 1.521(6)
C11 C16 1.567(7)
C12 C13 1.502(6)
C12 H12A 0.9700
C12 H12B 0.9700
C13 C14 1.347(7)
C14 C15 1.501(6)
C15 C25 1.533(7)
C15 C26 1.537(7)
C15 C16 1.556(6)
C16 C17 1.555(7)
C16 H16 0.9800
C17 C18 1.538(8)
C17 H17A 0.9700
C17 H17B 0.9700
C18 C22 1.514(8)
C18 C19 1.522(7)
C19 C20 1.481(9)
C19 H19A 0.9700
C19 H19B 0.9700
C20 C21 1.519(10)
C20 H20A 0.9700
C20 H20B 0.9700
C21 H21A 0.9700
C21 H21B 0.9700
C23 H23A 0.9600
C23 H23B 0.9600
C23 H23C 0.9600
C24 H24A 0.9600
C24 H24B 0.9600
C24 H24C 0.9600
C25 H25A 0.9600
C25 H25B 0.9600
C25 H25C 0.9600
C26 H26A 0.9600
C26 H26B 0.9600
C26 H26C 0.9600
C27 H27A 0.9600
C27 H27B 0.9600
C27 H27C 0.9600

loop_
_geom_torsion_atom_site_label_1
_geom_torsion_atom_site_label_2
_geom_torsion_atom_site_label_3
_geom_torsion_atom_site_label_4
_geom_torsion
C9 O1 C1 C2 -42.9(6)
C9 O1 C1 C24 77.4(5)
C9 O1 C1 C23 -163.1(5)
O1 C1 C2 C3 29.5(7)
C24 C1 C2 C3 -89.1(7)
C23 C1 C2 C3 145.0(6)
C1 C2 C3 C4 -2.6(8)
C2 C3 C4 C9 -13.4(8)
C2 C3 C4 C5 170.6(5)
C14 N1 C5 C4 178.2(5)
C14 N1 C5 C6 -0.2(5)
C9 C4 C5 N1 -177.9(5)
C3 C4 C5 N1 -1.8(8)
C9 C4 C5 C6 0.3(7)
C3 C4 C5 C6 176.4(5)
N1 C5 C6 C7 178.1(4)
C4 C5 C6 C7 -0.4(7)
N1 C5 C6 C13 0.3(5)
C4 C5 C6 C13 -178.2(4)
C5 C6 C7 C8 0.3(7)
C13 C6 C7 C8 177.3(5)
C6 C7 C8 C9 0.0(8)
C7 C8 C9 O1 -175.5(5)
C7 C8 C9 C4 -0.1(8)
C1 O1 C9 C8 -153.9(5)
C1 O1 C9 C4 30.5(6)
C5 C4 C9 C8 0.0(8)
C3 C4 C9 C8 -176.4(5)
C5 C4 C9 O1 175.3(4)
C3 C4 C9 O1 -1.1(7)
C21 N2 C10 O2 -6.5(10)
C18 N2 C10 O2 170.7(5)
C21 N2 C10 C11 175.6(6)
C18 N2 C10 C11 -7.2(7)
C22 N3 C11 C12 177.0(4)
C22 N3 C11 C10 55.3(5)
C22 N3 C11 C16 -57.4(5)
O2 C10 C11 N3 133.3(5)
N2 C10 C11 N3 -48.8(5)
O2 C10 C11 C12 11.6(7)
N2 C10 C11 C12 -170.4(4)
O2 C10 C11 C16 -112.1(5)
N2 C10 C11 C16 65.9(5)
N3 C11 C12 C13 90.6(5)
C10 C11 C12 C13 -150.0(4)
C16 C11 C12 C13 -31.5(6)
C7 C6 C13 C14 -177.6(6)
C5 C6 C13 C14 -0.3(6)
C7 C6 C13 C12 3.4(9)
C5 C6 C13 C12 -179.3(5)
C11 C12 C13 C14 10.8(8)
C11 C12 C13 C6 -170.4(5)
C6 C13 C14 N1 0.2(6)
C12 C13 C14 N1 179.2(5)
C6 C13 C14 C15 174.7(5)
C12 C13 C14 C15 -6.2(8)
C5 N1 C14 C13 0.0(5)
C5 N1 C14 C15 -174.8(4)
C13 C14 C15 C25 -103.0(6)
N1 C14 C15 C25 70.8(6)
C13 C14 C15 C26 138.1(5)
N1 C14 C15 C26 -48.1(6)
C13 C14 C15 C16 21.1(7)
N1 C14 C15 C16 -165.1(4)
C14 C15 C16 C17 -167.9(4)
C25 C15 C16 C17 -48.4(6)
C26 C15 C16 C17 72.5(5)
C14 C15 C16 C11 -41.9(5)
C25 C15 C16 C11 77.6(5)
C26 C15 C16 C11 -161.5(4)
N3 C11 C16 C17 56.1(5)
C12 C11 C16 C17 180.0(4)
C10 C11 C16 C17 -58.2(5)
N3 C11 C16 C15 -73.2(5)
C12 C11 C16 C15 50.6(6)
C10 C11 C16 C15 172.5(4)
C15 C16 C17 C18 129.9(5)
C11 C16 C17 C18 -0.8(5)
C10 N2 C18 C22 59.5(6)
C21 N2 C18 C22 -122.9(5)
C10 N2 C18 C19 -178.8(5)
C21 N2 C18 C19 -1.2(7)
C10 N2 C18 C17 -55.1(6)
C21 N2 C18 C17 122.5(5)
C16 C17 C18 N2 56.5(5)
C16 C17 C18 C22 -57.0(5)
C16 C17 C18 C19 172.0(5)
N2 C18 C19 C20 -16.8(7)
C22 C18 C19 C20 98.6(7)
C17 C18 C19 C20 -134.0(6)
C18 C19 C20 C21 28.6(8)
C10 N2 C21 C20 -164.9(6)
C18 N2 C21 C20 17.8(7)
C19 C20 C21 N2 -28.3(8)
C11 N3 C22 O3 176.5(5)
C11 N3 C22 C18 -3.0(6)
N2 C18 C22 O3 128.2(6)
C19 C18 C22 O3 14.0(8)
C17 C18 C22 O3 -117.6(6)
N2 C18 C22 N3 -52.3(5)
C19 C18 C22 N3 -166.5(4)
C17 C18 C22 N3 61.9(6)
